data_1533750
loop_
_publ_author_name
'Troyanov, S.I.'
'Morozov, I.V.'
'Kemnitz, E.'

_publ_section_title
;
 Bimetallic hydrogen sulfates K4 M(II) (H (S O4)2)2 (H2 O)2 (M(II)= Mn or
 Zn)
;
_journal_name_full Kristallografiya
_journal_page_first 1031
_journal_page_last 1034
_journal_volume 47
_journal_year 2002
_chemical_formula_sum 'H6 K4 O18 S4 Zn'
_chemical_name_systematic 'K4 Zn (H (S O4)2)2 (H2 O)2'
_space_group_IT_number 56
_symmetry_space_group_name_Hall '-P 2ab 2ac'
_symmetry_space_group_name_H-M 'P c c n'
_cell_angle_alpha 90
_cell_angle_beta 90
_cell_angle_gamma 90
_cell_formula_units_Z 4
_cell_length_a 7.442
_cell_length_b 20.981
_cell_length_c 10.585
_cell_volume 1652.748
_citation_journal_id_ASTM KRISAJ
_cod_data_source_file Troyanov_KRISAJ_2002_461.cif
_cod_data_source_block H6K4O18S4Zn1
_cod_original_formula_sum 'H6 K4 O18 S4 Zn1'
_cod_database_code 1533750

loop_
_symmetry_equiv_pos_as_xyz
x,y,z
-x+1/2,-y+1/2,z
x+1/2,-y,-z+1/2
-x,y+1/2,-z+1/2
-x,-y,-z
x-1/2,y-1/2,-z
-x-1/2,y,z-1/2
x,-y-1/2,z-1/2

loop_
_atom_site_label
_atom_site_type_symbol
_atom_site_fract_x
_atom_site_fract_y
_atom_site_fract_z
_atom_site_occupancy
_atom_site_U_iso_or_equiv
O9 O-2 0.5295 0.2537 0.6516 1 0.0
S1 S+6 0.75645 0.42833 0.61062 1 0.0
O1 O-2 0.5892 0.4252 0.6784 1 0.0
O7 O-2 0.4003 0.40504 0.4059 1 0.0
K2 K+1 0.22348 0.05561 0.1592 1 0.0
H3 H+1 0.569 0.217 0.644 1 0.0
Zn1 Zn+2 0.25 0.25 0.15525 1 0.0
S2 S+6 0.36269 0.33619 0.40569 1 0.0
H1 H+1 0.627 0.43 0.456 1 0.0
O6 O-2 0.2461 0.32142 0.515 1 0.0
O8 O-2 0.5303 0.29931 0.4117 1 0.0
O2 O-2 0.8719 0.47987 0.6483 1 0.0
O3 O-2 0.8502 0.3673 0.6104 1 0.0
H2 H+1 0.551 0.272 0.581 1 0.0
O4 O-2 0.7103 0.44219 0.469 1 0.0
K1 K+1 0.60163 0.33289 0.85751 1 0.0
O5 O-2 0.2616 0.3222 0.2884 1 0.0
